data_7220778
loop_
_publ_author_name
'Nandarapu, Kumarswamyreddy'
'Muthuraj, Prakash'
'Samydurai, Jayakumar'
'Venkitasamy, KESAVAN'

_publ_section_title
;
 Assembly of 3-allyl-3-ethynyl-oxindole motifs via palladium(II)-catalyzed
 quaternary allylation of 3-ethynyl-3-OBoc-oxindoles
;
_journal_name_full 'RSC Adv.'
_journal_paper_doi 10.1039/C5RA07955A
_journal_year 2015
_chemical_formula_sum 'C21 H19 N O2'
_chemical_formula_weight 317.37
_chemical_name_systematic
; 
 ? 
;
_space_group_IT_number 14
_symmetry_cell_setting monoclinic
_symmetry_space_group_name_Hall '-P 2ybc'
_symmetry_space_group_name_H-M 'P 1 21/c 1'
_atom_sites_solution_hydrogens geom
_atom_sites_solution_primary direct
_atom_sites_solution_secondary difmap
_audit_creation_method SHELXL-97
_audit_update_record
;
2014-09-04 deposited with the CCDC.
2015-06-15 downloaded from the CCDC.
;
_cell_angle_alpha 90.00
_cell_angle_beta 100.860(3)
_cell_angle_gamma 90.00
_cell_formula_units_Z 4
_cell_length_a 10.2226(14)
_cell_length_b 12.3427(15)
_cell_length_c 13.1761(18)
_cell_measurement_reflns_used 5322
_cell_measurement_temperature 296(2)
_cell_measurement_theta_max 27.8
_cell_measurement_theta_min 2.3
_cell_volume 1632.7(4)
_computing_cell_refinement 'APEX2/SAINT (Bruker, 2004)'
_computing_data_collection 'APEX2 (Bruker, 2004)'
_computing_data_reduction 'SAINT/XPREP (Bruker, 2004)'
_computing_molecular_graphics 'ORTEP3 (Farrugia, 1997) and Mercury (Bruno et al., 2002)'
_computing_publication_material 'SHELXL-97 (Sheldrick, 2008)'
_computing_structure_refinement 'SHELXL-97 (Sheldrick, 2008)'
_computing_structure_solution 'SIR92 (Altornare et al., 1993)'
_diffrn_ambient_temperature 296(2)
_diffrn_measured_fraction_theta_full 0.997
_diffrn_measured_fraction_theta_max 0.997
_diffrn_measurement_device_type 'Bruker axs kappa apex2 CCD diffractometer'
_diffrn_measurement_method '\w and \f scan'
_diffrn_radiation_monochromator graphite
_diffrn_radiation_source 'fine-focus sealed tube'
_diffrn_radiation_type MoK\a
_diffrn_radiation_wavelength 0.71073
_diffrn_reflns_av_R_equivalents 0.0391
_diffrn_reflns_av_sigmaI/netI 0.0323
_diffrn_reflns_limit_h_max 13
_diffrn_reflns_limit_h_min -13
_diffrn_reflns_limit_k_max 15
_diffrn_reflns_limit_k_min -15
_diffrn_reflns_limit_l_max 17
_diffrn_reflns_limit_l_min -16
_diffrn_reflns_number 25019
_diffrn_reflns_theta_full 27.43
_diffrn_reflns_theta_max 27.43
_diffrn_reflns_theta_min 2.03
_diffrn_standards_decay_% 0
_exptl_absorpt_coefficient_mu 0.083
_exptl_absorpt_correction_T_max 0.988
_exptl_absorpt_correction_T_min 0.954
_exptl_absorpt_correction_type multi-scan
_exptl_absorpt_process_details 'SADABS (Bruker, 1999)'
_exptl_crystal_colour colourless
_exptl_crystal_density_diffrn 1.291
_exptl_crystal_density_method 'not measured'
_exptl_crystal_description block
_exptl_crystal_F_000 672
_exptl_crystal_size_max 0.35
_exptl_crystal_size_mid 0.30
_exptl_crystal_size_min 0.30
_refine_diff_density_max 0.380
_refine_diff_density_min -0.210
_refine_diff_density_rms 0.040
_refine_ls_extinction_method none
_refine_ls_goodness_of_fit_ref 1.009
_refine_ls_hydrogen_treatment mixed
_refine_ls_matrix_type full
_refine_ls_number_parameters 223
_refine_ls_number_reflns 3710
_refine_ls_number_restraints 0
_refine_ls_restrained_S_all 1.009
_refine_ls_R_factor_all 0.0940
_refine_ls_R_factor_gt 0.0507
_refine_ls_shift/su_max 0.001
_refine_ls_shift/su_mean 0.000
_refine_ls_structure_factor_coef Fsqd
_refine_ls_weighting_details 'calc w=1/[\s^2^(Fo^2^)+(0.0614P)^2^+0.6916P] where P=(Fo^2^+2Fc^2^)/3'
_refine_ls_weighting_scheme calc
_refine_ls_wR_factor_gt 0.1251
_refine_ls_wR_factor_ref 0.1531
_reflns_number_gt 2282
_reflns_number_total 3710
_reflns_threshold_expression >2sigma(I)
_cod_data_source_file c5ra07955a2.cif
_cod_data_source_block shelxl
_cod_original_sg_symbol_H-M P21/c
_cod_database_code 7220778

loop_
_symmetry_equiv_pos_as_xyz
'x, y, z'
'-x, y+1/2, -z+1/2'
'-x, -y, -z'
'x, -y-1/2, z-1/2'

loop_
_atom_site_label
_atom_site_type_symbol
_atom_site_fract_x
_atom_site_fract_y
_atom_site_fract_z
_atom_site_U_iso_or_equiv
_atom_site_adp_type
_atom_site_occupancy
_atom_site_symmetry_multiplicity
_atom_site_calc_flag
_atom_site_refinement_flags
C1 C 0.7521(2) 0.18279(17) 0.20512(16) 0.0478(5) Uani 1 1 d .
C2 C 0.8496(3) 0.2440(2) 0.1739(2) 0.0700(7) Uani 1 1 d .
H2 H 0.9394 0.2316 0.2000 0.084 Uiso 1 1 calc R
C3 C 0.8094(3) 0.3239(2) 0.1028(2) 0.0805(9) Uani 1 1 d .
H3 H 0.8734 0.3665 0.0805 0.097 Uiso 1 1 calc R
C4 C 0.6787(3) 0.3428(2) 0.0639(2) 0.0727(8) Uani 1 1 d .
H4 H 0.6548 0.3982 0.0162 0.087 Uiso 1 1 calc R
C5 C 0.5801(3) 0.28013(19) 0.09488(17) 0.0602(6) Uani 1 1 d .
H5 H 0.4905 0.2926 0.0682 0.072 Uiso 1 1 calc R
C6 C 0.6188(2) 0.19910(16) 0.16609(15) 0.0442(5) Uani 1 1 d .
C7 C 0.53835(18) 0.12006(16) 0.21581(14) 0.0407(5) Uani 1 1 d .
C8 C 0.6481(2) 0.05774(17) 0.28920(15) 0.0440(5) Uani 1 1 d .
C9 C 0.8926(2) 0.0662(2) 0.34152(19) 0.0715(7) Uani 1 1 d .
H9A H 0.8762 0.0125 0.3904 0.107 Uiso 1 1 calc R
H9B H 0.9354 0.1279 0.3778 0.107 Uiso 1 1 calc R
H9C H 0.9491 0.0362 0.2982 0.107 Uiso 1 1 calc R
C10 C 0.4536(2) 0.17801(18) 0.28081(16) 0.0460(5) Uani 1 1 d .
C11 C 0.33138(19) 0.15003(16) 0.28853(14) 0.0403(4) Uani 1 1 d .
C12 C 0.2648(2) 0.05801(16) 0.22760(15) 0.0447(5) Uani 1 1 d .
C13 C 0.3517(2) -0.01880(17) 0.18039(16) 0.0471(5) Uani 1 1 d .
H13 H 0.3993 -0.0645 0.2361 0.056 Uiso 1 1 calc R
C14 C 0.4546(2) 0.04465(18) 0.13680(16) 0.0490(5) Uani 1 1 d .
H14A H 0.4098 0.0875 0.0788 0.059 Uiso 1 1 calc R
H14B H 0.5134 -0.0057 0.1109 0.059 Uiso 1 1 calc R
C15 C 0.2702(2) -0.09341(18) 0.10021(17) 0.0568(6) Uani 1 1 d .
H15A H 0.2245 -0.0510 0.0434 0.085 Uiso 1 1 calc R
H15B H 0.2064 -0.1322 0.1311 0.085 Uiso 1 1 calc R
H15C H 0.3285 -0.1440 0.0756 0.085 Uiso 1 1 calc R
C16 C 0.25465(19) 0.21337(16) 0.35436(15) 0.0410(5) Uani 1 1 d .
C17 C 0.2092(3) 0.31603(18) 0.32720(17) 0.0593(6) Uani 1 1 d .
H17 H 0.2288 0.3479 0.2679 0.071 Uiso 1 1 calc R
C18 C 0.1351(3) 0.3722(2) 0.38673(19) 0.0729(8) Uani 1 1 d .
H18 H 0.1017 0.4404 0.3657 0.087 Uiso 1 1 calc R
C19 C 0.1103(2) 0.3287(2) 0.47626(18) 0.0612(6) Uani 1 1 d .
H19 H 0.0609 0.3671 0.5167 0.073 Uiso 1 1 calc R
C20 C 0.1583(2) 0.2286(2) 0.50584(17) 0.0588(6) Uani 1 1 d .
H20 H 0.1433 0.1992 0.5676 0.071 Uiso 1 1 calc R
C21 C 0.2289(2) 0.17036(18) 0.44524(16) 0.0524(5) Uani 1 1 d .
H21 H 0.2597 0.1014 0.4657 0.063 Uiso 1 1 calc R
N1 N 0.76748(16) 0.09927(15) 0.27844(13) 0.0493(4) Uani 1 1 d .
O1 O 0.63234(16) -0.01570(13) 0.34651(12) 0.0613(4) Uani 1 1 d .
O2 O 0.14642(15) 0.04551(14) 0.21910(13) 0.0700(5) Uani 1 1 d .
H10 H 0.491(2) 0.2400(18) 0.3215(16) 0.053(6) Uiso 1 1 d .

loop_
_atom_site_aniso_label
_atom_site_aniso_U_11
_atom_site_aniso_U_22
_atom_site_aniso_U_33
_atom_site_aniso_U_23
_atom_site_aniso_U_13
_atom_site_aniso_U_12
C1 0.0430(12) 0.0545(13) 0.0508(12) -0.0119(10) 0.0213(10) -0.0081(10)
C2 0.0588(16) 0.0864(19) 0.0717(16) -0.0131(15) 0.0300(13) -0.0249(14)
C3 0.095(2) 0.0790(19) 0.0782(18) -0.0108(16) 0.0446(17) -0.0362(17)
C4 0.112(3) 0.0530(14) 0.0625(15) 0.0009(12) 0.0414(17) -0.0118(15)
C5 0.0703(16) 0.0561(13) 0.0579(14) -0.0036(11) 0.0214(12) 0.0069(12)
C6 0.0448(12) 0.0468(11) 0.0457(11) -0.0066(9) 0.0204(9) -0.0013(9)
C7 0.0307(10) 0.0499(11) 0.0439(10) -0.0041(9) 0.0130(8) -0.0002(8)
C8 0.0399(11) 0.0494(11) 0.0456(11) -0.0088(10) 0.0156(9) -0.0008(9)
C9 0.0391(13) 0.106(2) 0.0664(15) -0.0108(14) 0.0015(11) 0.0077(13)
C10 0.0393(11) 0.0510(12) 0.0506(12) -0.0088(10) 0.0160(9) -0.0023(9)
C11 0.0350(10) 0.0440(11) 0.0442(10) 0.0007(9) 0.0138(8) 0.0004(8)
C12 0.0422(12) 0.0479(11) 0.0471(11) -0.0027(9) 0.0164(9) -0.0064(9)
C13 0.0441(12) 0.0469(11) 0.0509(11) -0.0043(9) 0.0108(9) -0.0015(9)
C14 0.0400(11) 0.0598(13) 0.0496(12) -0.0078(10) 0.0148(9) -0.0010(10)
C15 0.0559(14) 0.0536(13) 0.0617(14) -0.0151(11) 0.0132(11) -0.0066(11)
C16 0.0322(10) 0.0473(11) 0.0463(11) -0.0017(9) 0.0144(8) 0.0002(8)
C17 0.0775(17) 0.0554(14) 0.0492(12) 0.0058(10) 0.0230(12) 0.0154(12)
C18 0.095(2) 0.0623(15) 0.0634(15) -0.0026(13) 0.0204(14) 0.0331(14)
C19 0.0521(14) 0.0757(17) 0.0595(14) -0.0196(12) 0.0199(11) 0.0099(12)
C20 0.0593(15) 0.0735(16) 0.0501(12) -0.0041(11) 0.0268(11) -0.0061(12)
C21 0.0532(13) 0.0519(12) 0.0575(13) 0.0062(10) 0.0244(11) 0.0048(10)
N1 0.0332(9) 0.0645(11) 0.0510(10) -0.0036(9) 0.0102(8) 0.0003(8)
O1 0.0606(10) 0.0633(10) 0.0611(9) 0.0129(8) 0.0141(8) -0.0003(8)
O2 0.0403(9) 0.0873(12) 0.0879(12) -0.0295(10) 0.0264(8) -0.0158(8)

loop_
_atom_type_symbol
_atom_type_description
_atom_type_scat_dispersion_real
_atom_type_scat_dispersion_imag
_atom_type_scat_source
C C 0.0033 0.0016 'International Tables Vol C Tables 4.2.6.8 and 6.1.1.4'
H H 0.0000 0.0000 'International Tables Vol C Tables 4.2.6.8 and 6.1.1.4'
N N 0.0061 0.0033 'International Tables Vol C Tables 4.2.6.8 and 6.1.1.4'
O O 0.0106 0.0060 'International Tables Vol C Tables 4.2.6.8 and 6.1.1.4'

loop_
_geom_angle_atom_site_label_1
_geom_angle_atom_site_label_2
_geom_angle_atom_site_label_3
_geom_angle
C2 C1 C6 122.0(2)
C2 C1 N1 128.1(2)
C6 C1 N1 109.81(17)
C3 C2 C1 117.4(3)
C3 C2 H2 121.3
C1 C2 H2 121.3
C4 C3 C2 122.0(2)
C4 C3 H3 119.0
C2 C3 H3 119.0
C3 C4 C5 120.6(3)
C3 C4 H4 119.7
C5 C4 H4 119.7
C6 C5 C4 118.2(2)
C6 C5 H5 120.9
C4 C5 H5 120.9
C5 C6 C1 119.8(2)
C5 C6 C7 131.1(2)
C1 C6 C7 109.05(18)
C6 C7 C10 111.06(17)
C6 C7 C14 112.32(16)
C10 C7 C14 111.49(16)
C6 C7 C8 101.77(15)
C10 C7 C8 107.97(15)
C14 C7 C8 111.76(17)
O1 C8 N1 125.3(2)
O1 C8 C7 126.74(18)
N1 C8 C7 107.99(17)
N1 C9 H9A 109.5
N1 C9 H9B 109.5
H9A C9 H9B 109.5
N1 C9 H9C 109.5
H9A C9 H9C 109.5
H9B C9 H9C 109.5
C11 C10 C7 125.00(19)
C11 C10 H10 116.6(12)
C7 C10 H10 118.4(12)
C10 C11 C12 120.30(18)
C10 C11 C16 121.07(18)
C12 C11 C16 118.56(16)
O2 C12 C11 119.99(18)
O2 C12 C13 122.67(19)
C11 C12 C13 117.32(17)
C14 C13 C12 109.69(17)
C14 C13 C15 112.24(17)
C12 C13 C15 112.19(18)
C14 C13 H13 107.5
C12 C13 H13 107.5
C15 C13 H13 107.5
C13 C14 C7 113.41(16)
C13 C14 H14A 108.9
C7 C14 H14A 108.9
C13 C14 H14B 108.9
C7 C14 H14B 108.9
H14A C14 H14B 107.7
C13 C15 H15A 109.5
C13 C15 H15B 109.5
H15A C15 H15B 109.5
C13 C15 H15C 109.5
H15A C15 H15C 109.5
H15B C15 H15C 109.5
C17 C16 C21 118.08(18)
C17 C16 C11 121.33(18)
C21 C16 C11 120.59(18)
C16 C17 C18 120.8(2)
C16 C17 H17 119.6
C18 C17 H17 119.6
C19 C18 C17 120.4(2)
C19 C18 H18 119.8
C17 C18 H18 119.8
C20 C19 C18 119.4(2)
C20 C19 H19 120.3
C18 C19 H19 120.3
C19 C20 C21 120.6(2)
C19 C20 H20 119.7
C21 C20 H20 119.7
C20 C21 C16 120.6(2)
C20 C21 H21 119.7
C16 C21 H21 119.7
C8 N1 C1 111.38(17)
C8 N1 C9 123.29(19)
C1 N1 C9 125.16(19)

loop_
_geom_bond_atom_site_label_1
_geom_bond_atom_site_label_2
_geom_bond_distance
C1 C2 1.373(3)
C1 C6 1.378(3)
C1 N1 1.401(3)
C2 C3 1.369(4)
C2 H2 0.9300
C3 C4 1.358(4)
C3 H3 0.9300
C4 C5 1.391(3)
C4 H4 0.9300
C5 C6 1.377(3)
C5 H5 0.9300
C6 C7 1.503(3)
C7 C10 1.509(3)
C7 C14 1.532(3)
C7 C8 1.542(3)
C8 O1 1.210(2)
C8 N1 1.355(3)
C9 N1 1.446(3)
C9 H9A 0.9600
C9 H9B 0.9600
C9 H9C 0.9600
C10 C11 1.319(3)
C10 H10 0.97(2)
C11 C12 1.480(3)
C11 C16 1.495(3)
C12 O2 1.204(2)
C12 C13 1.511(3)
C13 C14 1.509(3)
C13 C15 1.525(3)
C13 H13 0.9800
C14 H14A 0.9700
C14 H14B 0.9700
C15 H15A 0.9600
C15 H15B 0.9600
C15 H15C 0.9600
C16 C17 1.373(3)
C16 C21 1.380(3)
C17 C18 1.377(3)
C17 H17 0.9300
C18 C19 1.363(3)
C18 H18 0.9300
C19 C20 1.359(3)
C19 H19 0.9300
C20 C21 1.376(3)
C20 H20 0.9300
C21 H21 0.9300

loop_
_geom_hbond_atom_site_label_D
_geom_hbond_atom_site_label_H
_geom_hbond_atom_site_label_A
_geom_hbond_distance_DH
_geom_hbond_distance_HA
_geom_hbond_distance_DA
_geom_hbond_angle_DHA
_geom_hbond_site_symmetry_A
C9 H9C O2 0.96 2.44 3.313(3) 150.9 1_655
C13 H13 O1 0.98 2.62 3.265(3) 123.8 .

loop_
_geom_torsion_atom_site_label_1
_geom_torsion_atom_site_label_2
_geom_torsion_atom_site_label_3
_geom_torsion_atom_site_label_4
_geom_torsion
C6 C1 C2 C3 0.9(3)
N1 C1 C2 C3 -178.0(2)
C1 C2 C3 C4 -0.1(4)
C2 C3 C4 C5 -0.5(4)
C3 C4 C5 C6 0.3(4)
C4 C5 C6 C1 0.5(3)
C4 C5 C6 C7 178.8(2)
C2 C1 C6 C5 -1.2(3)
N1 C1 C6 C5 177.93(17)
C2 C1 C6 C7 -179.76(19)
N1 C1 C6 C7 -0.7(2)
C5 C6 C7 C10 -63.3(3)
C1 C6 C7 C10 115.07(18)
C5 C6 C7 C14 62.3(3)
C1 C6 C7 C14 -119.30(19)
C5 C6 C7 C8 -178.0(2)
C1 C6 C7 C8 0.4(2)
C6 C7 C8 O1 -179.70(19)
C10 C7 C8 O1 63.3(3)
C14 C7 C8 O1 -59.6(2)
C6 C7 C8 N1 0.06(19)
C10 C7 C8 N1 -116.91(18)
C14 C7 C8 N1 120.12(17)
C6 C7 C10 C11 141.9(2)
C14 C7 C10 C11 15.8(3)
C8 C7 C10 C11 -107.3(2)
C7 C10 C11 C12 -2.5(3)
C7 C10 C11 C16 -179.40(18)
C10 C11 C12 O2 -165.7(2)
C16 C11 C12 O2 11.3(3)
C10 C11 C12 C13 15.8(3)
C16 C11 C12 C13 -167.20(17)
O2 C12 C13 C14 140.3(2)
C11 C12 C13 C14 -41.3(2)
O2 C12 C13 C15 14.8(3)
C11 C12 C13 C15 -166.74(18)
C12 C13 C14 C7 54.8(2)
C15 C13 C14 C7 -179.77(18)
C6 C7 C14 C13 -167.69(17)
C10 C7 C14 C13 -42.3(2)
C8 C7 C14 C13 78.6(2)
C10 C11 C16 C17 69.9(3)
C12 C11 C16 C17 -107.0(2)
C10 C11 C16 C21 -109.3(2)
C12 C11 C16 C21 73.8(3)
C21 C16 C17 C18 -2.9(4)
C11 C16 C17 C18 177.9(2)
C16 C17 C18 C19 2.8(4)
C17 C18 C19 C20 -0.7(4)
C18 C19 C20 C21 -1.4(4)
C19 C20 C21 C16 1.3(4)
C17 C16 C21 C20 0.8(3)
C11 C16 C21 C20 -180.0(2)
O1 C8 N1 C1 179.30(19)
C7 C8 N1 C1 -0.5(2)
O1 C8 N1 C9 -5.3(3)
C7 C8 N1 C9 174.91(19)
C2 C1 N1 C8 179.8(2)
C6 C1 N1 C8 0.7(2)
C2 C1 N1 C9 4.5(3)
C6 C1 N1 C9 -174.55(19)
